data_9005470
loop_
_publ_author_name
'Chopin, C.'
'Ferraris, G.'
'Prencipe, M.'
'Brunet, F.'
'Medenbach, O.'

_publ_section_title
;
 Raadeite, Mg7(PO4)2(OH)8: a new dense-packed phosphate
 from Modum (Norway)
;
_journal_name_full 'European Journal of Mineralogy'
_journal_page_first 319
_journal_page_last 327
_journal_paper_doi 10.1127/0935-1221/01/0013-0319
_journal_volume 13
_journal_year 2001
_chemical_compound_source 'Modum, Norway'
_chemical_formula_sum 'H8 Mg7 O16 P2'
_chemical_name_mineral Raadeite
_space_group_IT_number 14
_symmetry_space_group_name_Hall '-P 2yn'
_symmetry_space_group_name_H-M 'P 1 21/n 1'
_cell_angle_alpha 90
_cell_angle_beta 95.94
_cell_angle_gamma 90
_cell_length_a 5.250
_cell_length_b 11.647
_cell_length_c 9.655
_cell_formula_units_Z 2
_cell_volume 587.202
_database_code_amcsd 0006857
_exptl_crystal_density_diffrn 2.806
_cod_original_formula_sum 'Mg7 P2 O16 H8'
_cod_database_code 9005470

loop_
_space_group_symop_operation_xyz
x,y,z
1/2+x,1/2-y,1/2+z
1/2-x,1/2+y,1/2-z
-x,-y,-z

loop_
_atom_site_label
_atom_site_fract_x
_atom_site_fract_y
_atom_site_fract_z
_atom_site_U_iso_or_equiv
Mg1 0.00000 0.00000 0.00000 0.00640
Mg2 0.26240 0.17690 0.21090 0.00820
Mg3 0.24950 0.43040 0.99450 0.00690
Mg4 0.24550 0.20990 0.49590 0.00790
P 0.02900 0.58020 0.71020 0.00560
O1 0.44380 0.30010 0.10940 0.00880
O2 0.05940 0.57050 0.87420 0.00760
O3 0.07370 0.84540 0.91020 0.00840
O4 0.91800 0.69860 0.67260 0.00880
O5 0.07450 0.06390 0.38880 0.00880
O6 0.53910 0.18110 0.37470 0.00760
O7 0.84870 0.48560 0.64670 0.00810
O8 0.29720 0.56980 0.66190 0.01020
H1 0.00800 0.02700 0.31700 0.03000
H2 0.18000 0.87200 0.85600 0.02000
H3 0.50700 0.32400 0.18300 0.04000
H4 0.62700 0.24900 0.38000 0.04000

loop_
_cod_related_entry_id
_cod_related_entry_database
_cod_related_entry_code
1 AMCSD 0006857
